data_7125642
loop_
_publ_author_name
'Takahashi, Rina'
'Kubota, Koji'
'Ito, Hajime'

_publ_section_title
;
 Air- and moisture-stable Xantphos-ligated palladium dialkyl complex as a
 precatalyst for cross-coupling reactions.
;
_journal_issue 3
_journal_name_full 'Chemical communications (Cambridge, England)'
_journal_page_first 407
_journal_page_last 410
_journal_paper_doi 10.1039/c9cc06946a
_journal_volume 56
_journal_year 2020
_chemical_formula_moiety 'C47 H54 O P2 Pd Si2'
_chemical_formula_sum 'C47 H54 O P2 Pd Si2'
_chemical_formula_weight 859.42
_space_group_crystal_system monoclinic
_space_group_IT_number 15
_space_group_name_Hall '-C 2yc'
_space_group_name_H-M_alt 'C 1 2/c 1'
_atom_sites_solution_hydrogens geom
_atom_sites_solution_primary direct
_audit_creation_date 2019-07-18
_audit_creation_method
;
Olex2 1.2
(compiled 2018.05.29 svn.r3508 for OlexSys, GUI svn.r5506)
;
_audit_update_record
;
2019-07-18 deposited with the CCDC.	2019-11-20 downloaded from the CCDC.
;
_cell_angle_alpha 90
_cell_angle_beta 97.720(2)
_cell_angle_gamma 90
_cell_formula_units_Z 8
_cell_length_a 20.6034(4)
_cell_length_b 11.5855(2)
_cell_length_c 35.7054(8)
_cell_measurement_reflns_used 39298
_cell_measurement_temperature 123(2)
_cell_measurement_theta_max 29.1650
_cell_measurement_theta_min 2.3390
_cell_volume 8445.7(3)
_computing_cell_refinement 'CrysAlisPro 1.171.40.45a (Rigaku OD, 2019)'
_computing_data_collection 'CrysAlisPro 1.171.40.45a (Rigaku OD, 2019)'
_computing_data_reduction 'CrysAlisPro 1.171.40.45a (Rigaku OD, 2019)'
_computing_molecular_graphics 'Olex2 (Dolomanov et al., 2009)'
_computing_publication_material 'Olex2 (Dolomanov et al., 2009)'
_computing_structure_refinement 'ShelXL (Sheldrick, 2015)'
_computing_structure_solution 'ShelXS (Sheldrick, 2008)'
_diffrn_ambient_temperature 123(2)
_diffrn_detector 'CCD plate'
_diffrn_detector_area_resol_mean 5.8140
_diffrn_measured_fraction_theta_full 0.999
_diffrn_measured_fraction_theta_max 0.999
_diffrn_measurement_details
;
List of Runs (angles in degrees, time in seconds):

  # Type    Start    End  Width  t~exp~   \w     \q     \k     \f   Frames
#--------------------------------------------------------------------------
  1  \w    -43.00   6.00   0.50   11.15    --    5.00  17.00-124.00   98
  2  \w     -8.00  17.00   0.50   11.15    --   -7.30  17.00-124.00   50
  3  \w     52.00  77.00   0.50   11.15    --    5.00  60.00  90.00   50
  4  \w    -23.00   3.00   0.50   11.15    --    5.00  60.00  90.00   52
  5  \w    -50.00 -24.00   0.50   11.15    --    5.00  60.00 150.00   52
  6  \w     11.00  37.00   0.50   11.15    --    5.00  60.00 150.00   52
  7  \w    -77.00 -51.00   0.50   11.15    --    5.00  60.00  90.00   52
  8  \w     14.00  64.00   0.50   11.15    --   -7.30  60.00-120.00  100
  9  \w    -97.00  -8.00   0.50   11.15    --   -7.30  60.00-120.00  178
 10  \w    -97.00  62.00   0.50   11.15    --   -7.30  43.00 150.00  318
;
_diffrn_measurement_device 'four-circle diffractometer'
_diffrn_measurement_device_type 'XtaLAB AFC11 (RCD3): quarter-chi single'
_diffrn_measurement_method '\w scans'
_diffrn_orient_matrix_type 'CrysAlisPro convention (1999,Acta A55,543-557)'
_diffrn_orient_matrix_UB_11 0.0107261000
_diffrn_orient_matrix_UB_12 -0.0145491000
_diffrn_orient_matrix_UB_13 -0.0174669000
_diffrn_orient_matrix_UB_21 0.0329161000
_diffrn_orient_matrix_UB_22 0.0098976000
_diffrn_orient_matrix_UB_23 0.0080405000
_diffrn_orient_matrix_UB_31 0.0029420000
_diffrn_orient_matrix_UB_32 -0.0586289000
_diffrn_orient_matrix_UB_33 0.0056729000
_diffrn_radiation_monochromator mirror
_diffrn_radiation_probe x-ray
_diffrn_radiation_type MoK\a
_diffrn_radiation_wavelength 0.71073
_diffrn_reflns_av_R_equivalents 0.0720
_diffrn_reflns_av_unetI/netI 0.0388
_diffrn_reflns_Laue_measured_fraction_full 0.999
_diffrn_reflns_Laue_measured_fraction_max 0.999
_diffrn_reflns_limit_h_max 23
_diffrn_reflns_limit_h_min -24
_diffrn_reflns_limit_k_max 13
_diffrn_reflns_limit_k_min -12
_diffrn_reflns_limit_l_max 43
_diffrn_reflns_limit_l_min -43
_diffrn_reflns_number 53737
_diffrn_reflns_point_group_measured_fraction_full 0.999
_diffrn_reflns_point_group_measured_fraction_max 0.999
_diffrn_reflns_theta_full 25.242
_diffrn_reflns_theta_max 25.350
_diffrn_reflns_theta_min 2.138
_diffrn_source 'Rotating-anode X-ray tube (dual wavelength)'
_diffrn_source_type 'Rigaku (Mo) X-ray DW Source'
_exptl_absorpt_coefficient_mu 0.607
_exptl_absorpt_correction_T_max 1.00000
_exptl_absorpt_correction_T_min 0.46150
_exptl_absorpt_correction_type multi-scan
_exptl_absorpt_process_details
;
CrysAlisPro 1.171.40.45a (Rigaku Oxford Diffraction, 2019)
Empirical absorption correction using spherical harmonics,
 implemented in SCALE3 ABSPACK scaling algorithm.
;
_exptl_crystal_colour yellow
_exptl_crystal_colour_primary yellow
_exptl_crystal_density_diffrn 1.352
_exptl_crystal_description plate
_exptl_crystal_F_000 3584
_exptl_crystal_size_max 0.55
_exptl_crystal_size_mid 0.09
_exptl_crystal_size_min 0.08
_refine_diff_density_max 0.757
_refine_diff_density_min -0.599
_refine_diff_density_rms 0.073
_refine_ls_extinction_method none
_refine_ls_goodness_of_fit_ref 1.075
_refine_ls_hydrogen_treatment constr
_refine_ls_matrix_type full
_refine_ls_number_parameters 486
_refine_ls_number_reflns 7717
_refine_ls_number_restraints 0
_refine_ls_restrained_S_all 1.075
_refine_ls_R_factor_all 0.0381
_refine_ls_R_factor_gt 0.0337
_refine_ls_shift/su_max 0.000
_refine_ls_shift/su_mean 0.000
_refine_ls_structure_factor_coef Fsqd
_refine_ls_weighting_details 'w=1/[\s^2^(Fo^2^)+(0.0354P)^2^+19.6876P] where P=(Fo^2^+2Fc^2^)/3'
_refine_ls_weighting_scheme calc
_refine_ls_wR_factor_gt 0.0821
_refine_ls_wR_factor_ref 0.0840
_reflns_Friedel_coverage 0.000
_reflns_number_gt 7014
_reflns_number_total 7717
_reflns_threshold_expression 'I > 2\s(I)'
_cod_data_source_file c9cc06946a2.cif
_cod_data_source_block tkh-1
_cod_depositor_comments 'Adding full bibliography for 7125642.cif.'
_cod_database_code 7125642
_shelx_shelxl_version_number 2018/1
_chemical_oxdiff_formula 'C H O P Pd'
_shelx_space_group_comment
;
The symmetry employed for this shelxl refinement is uniquely defined
by the following loop, which should always be used as a source of
symmetry information in preference to the above space-group names.
They are only intended as comments.
;
_reflns_odcompleteness_completeness 99.93
_reflns_odcompleteness_iscentric 1
_reflns_odcompleteness_theta 25.30
_olex2_refinement_description
;
1. Fixed Uiso
 At 1.2 times of:
  All C(H) groups, All C(H,H) groups
 At 1.5 times of:
  All C(H,H,H) groups
2.a Secondary CH2 refined with riding coordinates:
 C46(H46A,H46B), C42(H42A,H42B)
2.b Aromatic/amide H refined with riding coordinates:
 C35(H35), C37(H37), C4(H4), C22(H22), C5(H5), C25(H25), C31(H31), C3(H3),
 C21(H21), C39(H39), C26(H26), C16(H16), C19(H19), C15(H15), C38(H38), C20(H20),
  C34(H34), C32(H32), C17(H17), C33(H33), C41(H41), C23(H23), C29(H29),
 C40(H40), C28(H28), C50(H50)
2.c Idealised Me refined as rotating group:
 C44(H44A,H44B,H44C), C48(H48A,H48B,H48C), C47(H47A,H47B,H47C), C45(H45A,H45B,
 H45C), C9(H9A,H9B,H9C), C43(H43A,H43B,H43C), C49(H49A,H49B,H49C), C10(H10A,
 H10B,H10C)
;
_olex2_submission_special_instructions 'No special instructions were received'
_oxdiff_exptl_absorpt_empirical_details
;
Empirical correction (ABSPACK) includes:
- Absorption correction using spherical harmonics
- Frame scaling
;
_oxdiff_exptl_absorpt_empirical_full_max 3.693
_oxdiff_exptl_absorpt_empirical_full_min 0.323

loop_
_space_group_symop_operation_xyz
'x, y, z'
'-x, y, -z+1/2'
'x+1/2, y+1/2, z'
'-x+1/2, y+1/2, -z+1/2'
'-x, -y, -z'
'x, -y, z-1/2'
'-x+1/2, -y+1/2, -z'
'x+1/2, -y+1/2, z-1/2'

loop_
_atom_site_label
_atom_site_type_symbol
_atom_site_fract_x
_atom_site_fract_y
_atom_site_fract_z
_atom_site_U_iso_or_equiv
_atom_site_adp_type
_atom_site_occupancy
_atom_site_site_symmetry_order
_atom_site_calc_flag
_atom_site_refinement_flags_posn
Pd1 Pd 0.08309(2) 0.01626(2) 0.12479(2) 0.01249(7) Uani 1 1 d .
P2 P 0.16050(3) 0.14619(5) 0.10233(2) 0.01327(14) Uani 1 1 d .
P3 P 0.15449(3) -0.13957(5) 0.15229(2) 0.01379(14) Uani 1 1 d .
Si1 Si -0.00925(3) 0.17279(6) 0.17505(2) 0.01703(15) Uani 1 1 d .
Si2 Si -0.01005(3) -0.13812(6) 0.07061(2) 0.01716(15) Uani 1 1 d .
O1 O 0.24200(8) -0.04979(14) 0.10401(4) 0.0151(3) Uani 1 1 d .
C11 C 0.25060(11) -0.1679(2) 0.10572(7) 0.0143(5) Uani 1 1 d .
C35 C 0.07789(13) -0.3388(2) 0.14778(8) 0.0237(6) Uani 1 1 d .
H35 H 0.081003 -0.334132 0.122080 0.028 Uiso 1 1 calc R
C46 C 0.00129(11) -0.0909(2) 0.12107(7) 0.0162(5) Uani 1 1 d .
H46A H 0.009210 -0.156449 0.137976 0.019 Uiso 1 1 calc R
H46B H -0.036782 -0.049128 0.127089 0.019 Uiso 1 1 calc R
C1 C 0.19857(11) 0.0929(2) 0.06170(7) 0.0153(5) Uani 1 1 d .
C44 C -0.07898(13) 0.2789(3) 0.17319(8) 0.0266(6) Uani 1 1 d .
H44A H -0.066361 0.350618 0.162794 0.040 Uiso 1 1 calc GR
H44B H -0.089450 0.291674 0.198255 0.040 Uiso 1 1 calc GR
H44C H -0.116638 0.248428 0.157559 0.040 Uiso 1 1 calc GR
C2 C 0.23824(12) -0.0030(2) 0.06795(7) 0.0151(5) Uani 1 1 d .
C30 C 0.11000(11) -0.2572(2) 0.17240(7) 0.0170(5) Uani 1 1 d .
C37 C 0.17080(13) -0.0100(2) 0.21846(7) 0.0205(5) Uani 1 1 d .
H37 H 0.125867 0.001831 0.213073 0.025 Uiso 1 1 calc R
C4 C 0.22739(13) 0.0951(2) -0.00156(7) 0.0221(6) Uani 1 1 d .
H4 H 0.222819 0.127604 -0.025579 0.026 Uiso 1 1 calc R
C22 C 0.12177(14) 0.4854(2) 0.07134(8) 0.0258(6) Uani 1 1 d .
H22 H 0.140488 0.557649 0.076490 0.031 Uiso 1 1 calc R
C18 C 0.12418(11) 0.2798(2) 0.08115(7) 0.0157(5) Uani 1 1 d .
C42 C 0.01327(12) 0.1472(2) 0.12692(7) 0.0162(5) Uani 1 1 d .
H42A H 0.030276 0.218378 0.117754 0.019 Uiso 1 1 calc R
H42B H -0.025976 0.127063 0.110026 0.019 Uiso 1 1 calc R
C7 C 0.32349(12) -0.1462(2) 0.05587(7) 0.0192(5) Uani 1 1 d .
C5 C 0.26750(13) 0.0001(2) 0.00623(7) 0.0214(6) Uani 1 1 d .
H5 H 0.289852 -0.030073 -0.012515 0.026 Uiso 1 1 calc R
C12 C 0.29164(12) -0.2215(2) 0.08329(7) 0.0173(5) Uani 1 1 d .
C25 C 0.22407(13) 0.2238(2) 0.17060(7) 0.0212(5) Uani 1 1 d .
H25 H 0.183771 0.210391 0.178813 0.025 Uiso 1 1 calc R
C24 C 0.23202(11) 0.1997(2) 0.13354(7) 0.0154(5) Uani 1 1 d .
C14 C 0.21605(11) -0.2244(2) 0.13123(7) 0.0153(5) Uani 1 1 d .
C31 C 0.10382(13) -0.2654(2) 0.21048(7) 0.0220(6) Uani 1 1 d .
H31 H 0.125023 -0.212179 0.227407 0.026 Uiso 1 1 calc R
C3 C 0.19375(12) 0.1428(2) 0.02593(7) 0.0185(5) Uani 1 1 d .
H3 H 0.168000 0.208139 0.020443 0.022 Uiso 1 1 calc R
C21 C 0.06475(14) 0.4753(2) 0.04648(7) 0.0253(6) Uani 1 1 d .
H21 H 0.044856 0.540810 0.035060 0.030 Uiso 1 1 calc R
C39 C 0.27219(15) 0.0240(3) 0.25826(8) 0.0300(7) Uani 1 1 d .
H39 H 0.295541 0.057463 0.279615 0.036 Uiso 1 1 calc R
C26 C 0.27534(14) 0.2678(2) 0.19568(8) 0.0270(6) Uani 1 1 d .
H26 H 0.269140 0.284593 0.220420 0.032 Uiso 1 1 calc R
C6 C 0.27477(12) -0.0509(2) 0.04191(7) 0.0170(5) Uani 1 1 d .
C48 C -0.05403(14) -0.0238(2) 0.03992(8) 0.0255(6) Uani 1 1 d .
H48A H -0.095734 -0.008729 0.048102 0.038 Uiso 1 1 calc GR
H48B H -0.060532 -0.049800 0.014157 0.038 Uiso 1 1 calc GR
H48C H -0.028374 0.045602 0.041776 0.038 Uiso 1 1 calc GR
C47 C 0.06752(12) -0.1708(2) 0.05050(7) 0.0212(5) Uani 1 1 d .
H47A H 0.093494 -0.102001 0.050626 0.032 Uiso 1 1 calc GR
H47B H 0.056985 -0.198160 0.025027 0.032 Uiso 1 1 calc GR
H47C H 0.091765 -0.229059 0.065561 0.032 Uiso 1 1 calc GR
C16 C 0.30252(12) -0.3388(2) 0.08928(7) 0.0200(5) Uani 1 1 d .
H16 H 0.329230 -0.378759 0.074693 0.024 Uiso 1 1 calc R
C45 C 0.05928(12) 0.2429(2) 0.20667(7) 0.0199(5) Uani 1 1 d .
H45A H 0.076763 0.305391 0.193458 0.030 Uiso 1 1 calc GR
H45B H 0.093113 0.187225 0.213966 0.030 Uiso 1 1 calc GR
H45C H 0.043121 0.272178 0.228818 0.030 Uiso 1 1 calc GR
C19 C 0.06682(12) 0.2705(2) 0.05567(7) 0.0194(5) Uani 1 1 d .
H19 H 0.048290 0.198228 0.050136 0.023 Uiso 1 1 calc R
C36 C 0.20288(12) -0.0769(2) 0.19416(7) 0.0163(5) Uani 1 1 d .
C9 C 0.38463(12) -0.0877(2) 0.07760(8) 0.0237(6) Uani 1 1 d .
H9A H 0.372261 -0.045213 0.098619 0.036 Uiso 1 1 calc GR
H9B H 0.403399 -0.035882 0.061013 0.036 Uiso 1 1 calc GR
H9C H 0.416235 -0.145530 0.086667 0.036 Uiso 1 1 calc GR
C15 C 0.23012(12) -0.3417(2) 0.13727(7) 0.0193(5) Uani 1 1 d .
H15 H 0.210130 -0.382624 0.154998 0.023 Uiso 1 1 calc R
C43 C -0.03810(14) 0.0419(2) 0.19887(8) 0.0274(6) Uani 1 1 d .
H43A H -0.048344 0.062762 0.223428 0.041 Uiso 1 1 calc GR
H43B H -0.004209 -0.015513 0.201438 0.041 Uiso 1 1 calc GR
H43C H -0.076516 0.011498 0.183941 0.041 Uiso 1 1 calc GR
C38 C 0.20531(14) 0.0392(2) 0.25065(7) 0.0249(6) Uani 1 1 d .
H38 H 0.183388 0.082323 0.267004 0.030 Uiso 1 1 calc R
C20 C 0.03724(13) 0.3679(2) 0.03855(7) 0.0234(6) Uani 1 1 d .
H20 H -0.001134 0.360989 0.021727 0.028 Uiso 1 1 calc R
C34 C 0.04135(14) -0.4267(2) 0.16112(8) 0.0290(6) Uani 1 1 d .
H34 H 0.021123 -0.481641 0.144478 0.035 Uiso 1 1 calc R
C32 C 0.06622(14) -0.3522(2) 0.22359(8) 0.0278(6) Uani 1 1 d .
H32 H 0.062020 -0.356184 0.249170 0.033 Uiso 1 1 calc R
C17 C 0.27377(12) -0.3971(2) 0.11693(8) 0.0216(6) Uani 1 1 d .
H17 H 0.283986 -0.474305 0.121831 0.026 Uiso 1 1 calc R
C33 C 0.03506(14) -0.4327(2) 0.19895(8) 0.0285(6) Uani 1 1 d .
H33 H 0.009947 -0.490747 0.207861 0.034 Uiso 1 1 calc R
C49 C -0.06255(14) -0.2715(2) 0.06313(8) 0.0253(6) Uani 1 1 d .
H49A H -0.043956 -0.331614 0.079729 0.038 Uiso 1 1 calc GR
H49B H -0.064477 -0.296629 0.037380 0.038 Uiso 1 1 calc GR
H49C H -0.105945 -0.254282 0.068469 0.038 Uiso 1 1 calc GR
C10 C 0.34466(14) -0.2169(2) 0.02314(8) 0.0252(6) Uani 1 1 d .
H10A H 0.377105 -0.272486 0.033001 0.038 Uiso 1 1 calc GR
H10B H 0.362760 -0.166235 0.005969 0.038 Uiso 1 1 calc GR
H10C H 0.307339 -0.256281 0.010026 0.038 Uiso 1 1 calc GR
C41 C 0.27022(13) -0.0914(2) 0.20229(7) 0.0246(6) Uani 1 1 d .
H41 H 0.292455 -0.135179 0.186259 0.030 Uiso 1 1 calc R
C23 C 0.15132(13) 0.3881(2) 0.08871(7) 0.0202(5) Uani 1 1 d .
H23 H 0.189635 0.395584 0.105544 0.024 Uiso 1 1 calc R
C29 C 0.29293(13) 0.2185(2) 0.12196(7) 0.0236(6) Uani 1 1 d .
H29 H 0.299191 0.202195 0.097192 0.028 Uiso 1 1 calc R
C40 C 0.30434(14) -0.0410(3) 0.23417(8) 0.0313(7) Uani 1 1 d .
H40 H 0.349432 -0.051141 0.239384 0.038 Uiso 1 1 calc R
C28 C 0.34435(13) 0.2612(3) 0.14710(8) 0.0302(7) Uani 1 1 d .
H28 H 0.385020 0.272988 0.139169 0.036 Uiso 1 1 calc R
C50 C 0.33557(13) 0.2865(2) 0.18391(8) 0.0279(6) Uani 1 1 d .
H50 H 0.370064 0.315924 0.200659 0.034 Uiso 1 1 calc R

loop_
_atom_site_aniso_label
_atom_site_aniso_U_11
_atom_site_aniso_U_22
_atom_site_aniso_U_33
_atom_site_aniso_U_23
_atom_site_aniso_U_13
_atom_site_aniso_U_12
Pd1 0.01001(11) 0.01363(11) 0.01385(11) -0.00078(7) 0.00164(7) -0.00045(7)
P2 0.0109(3) 0.0140(3) 0.0147(3) 0.0000(2) 0.0011(2) -0.0002(2)
P3 0.0123(3) 0.0153(3) 0.0138(3) 0.0002(2) 0.0022(2) -0.0002(2)
Si1 0.0140(3) 0.0200(4) 0.0173(3) -0.0024(3) 0.0031(3) 0.0009(3)
Si2 0.0150(3) 0.0193(4) 0.0174(3) -0.0037(3) 0.0034(3) -0.0021(3)
O1 0.0167(9) 0.0134(8) 0.0157(8) 0.0001(7) 0.0040(7) 0.0013(7)
C11 0.0129(12) 0.0135(12) 0.0157(12) 0.0000(9) -0.0011(9) 0.0002(9)
C35 0.0259(14) 0.0217(14) 0.0245(14) -0.0016(11) 0.0068(11) -0.0027(11)
C46 0.0132(12) 0.0196(13) 0.0162(12) -0.0017(10) 0.0038(9) -0.0043(10)
C1 0.0125(12) 0.0177(12) 0.0154(12) -0.0032(10) 0.0014(9) -0.0040(10)
C44 0.0188(14) 0.0381(17) 0.0220(14) -0.0074(12) -0.0009(10) 0.0093(12)
C2 0.0130(12) 0.0166(12) 0.0154(12) -0.0003(9) 0.0007(9) -0.0043(9)
C30 0.0121(12) 0.0181(13) 0.0213(13) 0.0038(10) 0.0041(9) 0.0035(10)
C37 0.0178(13) 0.0206(13) 0.0229(14) 0.0014(10) 0.0027(10) 0.0022(10)
C4 0.0246(14) 0.0264(14) 0.0151(12) 0.0035(10) 0.0023(10) -0.0034(11)
C22 0.0339(16) 0.0163(13) 0.0272(15) 0.0001(11) 0.0040(12) 0.0020(11)
C18 0.0140(12) 0.0179(13) 0.0162(12) 0.0009(10) 0.0055(9) 0.0049(10)
C42 0.0146(12) 0.0174(13) 0.0170(12) 0.0011(10) 0.0031(9) 0.0044(10)
C7 0.0154(12) 0.0204(13) 0.0228(13) -0.0018(10) 0.0069(10) 0.0012(10)
C5 0.0209(14) 0.0264(14) 0.0180(13) -0.0033(11) 0.0070(10) -0.0024(11)
C12 0.0127(12) 0.0211(13) 0.0177(12) -0.0041(10) 0.0005(9) -0.0020(10)
C25 0.0183(13) 0.0233(14) 0.0226(14) -0.0012(11) 0.0042(10) -0.0030(11)
C24 0.0137(12) 0.0140(12) 0.0179(12) 0.0006(10) -0.0004(9) -0.0015(9)
C14 0.0121(12) 0.0172(12) 0.0162(12) -0.0026(10) 0.0000(9) 0.0013(9)
C31 0.0212(13) 0.0239(14) 0.0209(13) 0.0023(11) 0.0030(10) -0.0014(11)
C3 0.0176(13) 0.0186(13) 0.0188(13) 0.0021(10) 0.0006(10) -0.0021(10)
C21 0.0312(15) 0.0252(15) 0.0202(13) 0.0067(11) 0.0057(11) 0.0128(12)
C39 0.0309(16) 0.0368(17) 0.0209(14) -0.0083(12) -0.0013(12) -0.0068(13)
C26 0.0317(16) 0.0312(15) 0.0178(13) -0.0043(11) 0.0018(11) -0.0076(12)
C6 0.0136(12) 0.0177(12) 0.0198(13) -0.0020(10) 0.0031(10) -0.0027(10)
C48 0.0229(14) 0.0288(15) 0.0232(14) -0.0033(11) -0.0023(11) -0.0003(11)
C47 0.0207(13) 0.0223(14) 0.0222(13) -0.0010(11) 0.0089(10) 0.0000(11)
C16 0.0158(13) 0.0197(13) 0.0251(14) -0.0054(11) 0.0047(10) 0.0017(10)
C45 0.0173(13) 0.0219(14) 0.0206(13) -0.0025(10) 0.0024(10) 0.0016(10)
C19 0.0171(13) 0.0235(14) 0.0181(13) 0.0018(10) 0.0041(10) -0.0011(10)
C36 0.0196(13) 0.0153(12) 0.0143(12) 0.0011(9) 0.0032(9) -0.0002(10)
C9 0.0162(13) 0.0272(15) 0.0287(15) 0.0010(11) 0.0064(11) -0.0008(11)
C15 0.0181(13) 0.0203(13) 0.0196(13) 0.0018(10) 0.0027(10) -0.0014(10)
C43 0.0301(16) 0.0312(16) 0.0231(14) -0.0031(12) 0.0115(12) -0.0076(12)
C38 0.0316(16) 0.0232(14) 0.0205(13) -0.0039(11) 0.0059(11) -0.0007(12)
C20 0.0186(13) 0.0329(16) 0.0186(13) 0.0046(11) 0.0022(10) 0.0056(11)
C34 0.0303(16) 0.0222(15) 0.0354(16) -0.0033(12) 0.0073(12) -0.0061(12)
C32 0.0278(15) 0.0329(16) 0.0241(14) 0.0071(12) 0.0090(11) -0.0019(12)
C17 0.0210(13) 0.0126(12) 0.0313(15) -0.0009(11) 0.0032(11) 0.0017(10)
C33 0.0257(15) 0.0224(15) 0.0398(17) 0.0070(12) 0.0126(12) -0.0042(12)
C49 0.0281(15) 0.0252(14) 0.0240(14) -0.0079(11) 0.0085(11) -0.0108(12)
C10 0.0266(15) 0.0252(14) 0.0259(14) -0.0024(11) 0.0114(11) 0.0055(11)
C41 0.0185(13) 0.0336(16) 0.0221(14) -0.0078(11) 0.0043(10) 0.0007(11)
C23 0.0209(13) 0.0178(13) 0.0214(13) -0.0007(10) 0.0008(10) 0.0010(10)
C29 0.0193(13) 0.0322(15) 0.0197(13) -0.0050(11) 0.0044(10) -0.0066(11)
C40 0.0165(14) 0.0461(18) 0.0299(15) -0.0089(13) -0.0016(11) 0.0000(13)
C28 0.0183(14) 0.0437(18) 0.0290(15) -0.0041(13) 0.0046(11) -0.0124(12)
C50 0.0249(15) 0.0309(16) 0.0255(15) -0.0014(12) -0.0059(11) -0.0127(12)

loop_
_atom_type_symbol
_atom_type_description
_atom_type_scat_dispersion_real
_atom_type_scat_dispersion_imag
_atom_type_scat_source
C C 0.0033 0.0016 'International Tables Vol C Tables 4.2.6.8 and 6.1.1.4'
H H 0.0000 0.0000 'International Tables Vol C Tables 4.2.6.8 and 6.1.1.4'
O O 0.0106 0.0060 'International Tables Vol C Tables 4.2.6.8 and 6.1.1.4'
P P 0.1023 0.0942 'International Tables Vol C Tables 4.2.6.8 and 6.1.1.4'
Pd Pd -0.9988 1.0072 'International Tables Vol C Tables 4.2.6.8 and 6.1.1.4'
Si Si 0.0817 0.0704 'International Tables Vol C Tables 4.2.6.8 and 6.1.1.4'

loop_
_geom_angle_atom_site_label_1
_geom_angle_atom_site_label_2
_geom_angle_atom_site_label_3
_geom_angle
P2 Pd1 P3 101.85(2)
C46 Pd1 P2 156.62(7)
C46 Pd1 P3 91.35(7)
C46 Pd1 C42 83.14(10)
C42 Pd1 P2 92.75(7)
C42 Pd1 P3 153.62(7)
C1 P2 Pd1 115.02(8)
C18 P2 Pd1 114.36(8)
C18 P2 C1 98.69(11)
C24 P2 Pd1 121.58(8)
C24 P2 C1 101.50(11)
C24 P2 C18 102.42(11)
C30 P3 Pd1 113.47(8)
C30 P3 C14 99.81(11)
C14 P3 Pd1 129.70(8)
C36 P3 Pd1 105.47(8)
C36 P3 C30 102.70(11)
C36 P3 C14 102.44(11)
C42 Si1 C44 110.75(12)
C42 Si1 C45 111.39(11)
C42 Si1 C43 115.05(12)
C45 Si1 C44 104.35(12)
C45 Si1 C43 109.70(12)
C43 Si1 C44 104.88(13)
C46 Si2 C48 110.20(12)
C46 Si2 C47 115.20(11)
C46 Si2 C49 111.84(11)
C48 Si2 C47 106.79(12)
C48 Si2 C49 105.87(13)
C47 Si2 C49 106.39(12)
C11 O1 C2 114.74(18)
O1 C11 C12 120.2(2)
O1 C11 C14 114.9(2)
C12 C11 C14 124.9(2)
C34 C35 C30 120.9(2)
Si2 C46 Pd1 103.38(11)
C2 C1 P2 116.58(18)
C2 C1 C3 116.8(2)
C3 C1 P2 126.58(19)
O1 C2 C6 119.8(2)
C1 C2 O1 115.0(2)
C1 C2 C6 125.2(2)
C35 C30 P3 118.31(19)
C31 C30 P3 123.3(2)
C31 C30 C35 118.3(2)
C38 C37 C36 120.7(2)
C5 C4 C3 121.1(2)
C21 C22 C23 120.3(3)
C19 C18 P2 117.76(19)
C23 C18 P2 123.47(19)
C23 C18 C19 118.8(2)
Si1 C42 Pd1 113.90(12)
C12 C7 C6 107.59(19)
C12 C7 C9 108.7(2)
C12 C7 C10 111.9(2)
C6 C7 C9 107.6(2)
C6 C7 C10 112.2(2)
C10 C7 C9 108.7(2)
C4 C5 C6 120.6(2)
C11 C12 C7 117.6(2)
C11 C12 C16 116.6(2)
C16 C12 C7 125.8(2)
C24 C25 C26 120.9(2)
C25 C24 P2 117.46(18)
C25 C24 C29 118.7(2)
C29 C24 P2 123.81(19)
C11 C14 P3 117.15(18)
C11 C14 C15 116.3(2)
C15 C14 P3 126.46(19)
C30 C31 C32 120.6(3)
C4 C3 C1 120.1(2)
C22 C21 C20 119.9(2)
C38 C39 C40 119.9(3)
C50 C26 C25 120.0(3)
C2 C6 C7 117.5(2)
C2 C6 C5 116.2(2)
C5 C6 C7 126.1(2)
C12 C16 C17 120.5(2)
C20 C19 C18 120.6(2)
C37 C36 P3 118.46(19)
C41 C36 P3 122.78(18)
C41 C36 C37 118.7(2)
C17 C15 C14 120.2(2)
C39 C38 C37 119.8(2)
C21 C20 C19 120.0(2)
C33 C34 C35 120.0(3)
C33 C32 C31 120.5(3)
C15 C17 C16 121.0(2)
C34 C33 C32 119.7(3)
C40 C41 C36 120.2(2)
C22 C23 C18 120.5(2)
C28 C29 C24 120.4(2)
C39 C40 C41 120.7(3)
C50 C28 C29 120.4(2)
C26 C50 C28 119.6(2)

loop_
_geom_bond_atom_site_label_1
_geom_bond_atom_site_label_2
_geom_bond_distance
Pd1 P2 2.4076(6)
Pd1 P3 2.4493(6)
Pd1 C46 2.083(2)
Pd1 C42 2.099(2)
P2 C1 1.846(2)
P2 C18 1.837(2)
P2 C24 1.832(2)
P3 C30 1.841(2)
P3 C14 1.843(2)
P3 C36 1.832(2)
Si1 C44 1.885(3)
Si1 C42 1.863(2)
Si1 C45 1.871(3)
Si1 C43 1.874(3)
Si2 C46 1.867(2)
Si2 C48 1.873(3)
Si2 C47 1.877(2)
Si2 C49 1.885(3)
O1 C11 1.380(3)
O1 C2 1.389(3)
C11 C12 1.387(3)
C11 C14 1.393(3)
C35 C30 1.395(4)
C35 C34 1.389(4)
C1 C2 1.379(4)
C1 C3 1.394(3)
C2 C6 1.388(3)
C30 C31 1.386(4)
C37 C36 1.395(3)
C37 C38 1.390(4)
C4 C5 1.382(4)
C4 C3 1.390(4)
C22 C21 1.379(4)
C22 C23 1.387(4)
C18 C19 1.395(4)
C18 C23 1.385(4)
C7 C12 1.524(3)
C7 C6 1.530(4)
C7 C9 1.545(4)
C7 C10 1.538(3)
C5 C6 1.394(4)
C12 C16 1.389(4)
C25 C24 1.384(3)
C25 C26 1.387(4)
C24 C29 1.390(3)
C14 C15 1.400(4)
C31 C32 1.389(4)
C21 C20 1.381(4)
C39 C38 1.380(4)
C39 C40 1.378(4)
C26 C50 1.380(4)
C16 C17 1.392(4)
C19 C20 1.386(4)
C36 C41 1.389(4)
C15 C17 1.387(4)
C34 C33 1.376(4)
C32 C33 1.380(4)
C41 C40 1.384(4)
C29 C28 1.385(4)
C28 C50 1.382(4)
